data_7053358
loop_
_publ_author_name
'Kurjatschij, Sandra'
'Seichter, Wilhelm'
'Weber, Edwin'

_publ_section_title
;
 Synthesis and structures of crystalline solvates formed of pyridinium
 N-phenoxide (Reichardt's-type) betaine dyes and alcohols
;
_journal_issue 7
_journal_name_full 'New Journal of Chemistry'
_journal_page_first 1465
_journal_paper_doi 10.1039/b9nj00540d
_journal_volume 34
_journal_year 2010
_chemical_formula_moiety 'C43 H33 N O, 2 (C H4 O)'
_chemical_formula_sum 'C45 H41 N O3'
_chemical_formula_weight 643.79
_chemical_name_systematic
;
?
;
_space_group_IT_number 14
_symmetry_cell_setting monoclinic
_symmetry_space_group_name_Hall '-P 2ybc'
_symmetry_space_group_name_H-M 'P 1 21/c 1'
_atom_sites_solution_hydrogens geom
_atom_sites_solution_primary direct
_atom_sites_solution_secondary difmap
_audit_creation_method SHELXL-97
_cell_angle_alpha 90.00
_cell_angle_beta 92.713(1)
_cell_angle_gamma 90.00
_cell_formula_units_Z 4
_cell_length_a 10.8713(2)
_cell_length_b 16.8352(4)
_cell_length_c 18.9751(4)
_cell_measurement_reflns_used 9971
_cell_measurement_temperature 93(2)
_cell_measurement_theta_max 32.61
_cell_measurement_theta_min 2.44
_cell_volume 3468.94(13)
_computing_cell_refinement 'SAINT-NT (Bruker, 2008)'
_computing_data_collection 'Kappa APEX 2 (Bruker-AXS, 2004)'
_computing_data_reduction SAINT
_computing_molecular_graphics 'ORTEP-3 (Farrugia)'
_computing_publication_material SHELXTL
_computing_structure_refinement 'SHELXL-97 (Sheldrick, 1997)'
_computing_structure_solution 'SHELXS-97 (Sheldrick, 1990)'
_diffrn_ambient_temperature 93(2)
_diffrn_measured_fraction_theta_full 0.982
_diffrn_measured_fraction_theta_max 0.982
_diffrn_measurement_device_type 'CCD area detector'
_diffrn_measurement_method 'phi and omega scans'
_diffrn_radiation_monochromator graphite
_diffrn_radiation_source 'fine-focus sealed tube'
_diffrn_radiation_type MoK\a
_diffrn_radiation_wavelength 0.71073
_diffrn_reflns_av_R_equivalents 0.0301
_diffrn_reflns_av_sigmaI/netI 0.0278
_diffrn_reflns_limit_h_max 13
_diffrn_reflns_limit_h_min -13
_diffrn_reflns_limit_k_max 20
_diffrn_reflns_limit_k_min -14
_diffrn_reflns_limit_l_max 23
_diffrn_reflns_limit_l_min -23
_diffrn_reflns_number 32121
_diffrn_reflns_theta_full 26.40
_diffrn_reflns_theta_max 26.40
_diffrn_reflns_theta_min 1.62
_diffrn_standards_decay_% <1%
_exptl_absorpt_coefficient_mu 0.076
_exptl_absorpt_correction_T_max 0.9849
_exptl_absorpt_correction_T_min 0.9324
_exptl_absorpt_correction_type multi-scan
_exptl_absorpt_process_details 'SADABS (Sheldrick, 2004)'
_exptl_crystal_colour violet
_exptl_crystal_density_diffrn 1.233
_exptl_crystal_density_method 'not measured'
_exptl_crystal_description block
_exptl_crystal_F_000 1368
_exptl_crystal_size_max 0.37
_exptl_crystal_size_mid 0.36
_exptl_crystal_size_min 0.20
_refine_diff_density_max 0.488
_refine_diff_density_min -0.408
_refine_diff_density_rms 0.062
_refine_ls_extinction_method none
_refine_ls_goodness_of_fit_ref 1.092
_refine_ls_hydrogen_treatment constr
_refine_ls_matrix_type full
_refine_ls_number_parameters 453
_refine_ls_number_reflns 6979
_refine_ls_number_restraints 2
_refine_ls_restrained_S_all 1.110
_refine_ls_R_factor_all 0.0725
_refine_ls_R_factor_gt 0.0508
_refine_ls_shift/su_max 0.000
_refine_ls_shift/su_mean 0.000
_refine_ls_structure_factor_coef Fsqd
_refine_ls_weighting_details 'calc w=1/[\s^2^(Fo^2^)+(0.0637P)^2^+3.6573P] where P=(Fo^2^+2Fc^2^)/3'
_refine_ls_weighting_scheme calc
_refine_ls_wR_factor_gt 0.1268
_refine_ls_wR_factor_ref 0.1499
_reflns_number_gt 5347
_reflns_number_total 6979
_reflns_threshold_expression >2sigma(I)
_cod_data_source_file b9nj00540d.txt
_cod_data_source_block kurj_11_0m
_cod_depositor_comments
;
The following automatic conversions were performed:

'_exptl_absorpt_correction_type' value 'multi scan' changed to
'multi-scan' according to
/home/saulius/struct/CIF-dictionaries/cif_core.dic dictionary named
'cif_core.dic' version 2.4.2 from 2011-04-26.

Automatic conversion script
Id: cif_fix_values 1891 2012-01-12 08:04:46Z andrius 
;
_cod_original_sg_symbol_H-M 'P 21/c'
_cod_database_code 7053358

loop_
_symmetry_equiv_pos_as_xyz
'x, y, z'
'-x, y+1/2, -z+1/2'
'-x, -y, -z'
'x, -y-1/2, z-1/2'

loop_
_atom_site_label
_atom_site_type_symbol
_atom_site_fract_x
_atom_site_fract_y
_atom_site_fract_z
_atom_site_U_iso_or_equiv
_atom_site_adp_type
_atom_site_occupancy
_atom_site_symmetry_multiplicity
_atom_site_calc_flag
_atom_site_refinement_flags
_atom_site_disorder_assembly
_atom_site_disorder_group
O1 O 0.74587(13) 0.89919(9) 0.26766(7) 0.0172(3) Uani 1 1 d . . .
N1 N 0.40280(15) 0.68462(10) 0.36466(8) 0.0128(3) Uani 1 1 d . . .
C1 C 0.66880(18) 0.84886(12) 0.29145(10) 0.0138(4) Uani 1 1 d . . .
C2 C 0.56962(18) 0.81896(12) 0.24617(10) 0.0142(4) Uani 1 1 d . . .
C3 C 0.48232(18) 0.76744(11) 0.27117(10) 0.0134(4) Uani 1 1 d . . .
H3 H 0.4168 0.7488 0.2406 0.016 Uiso 1 1 calc R . .
C4 C 0.49117(18) 0.74315(11) 0.34127(10) 0.0135(4) Uani 1 1 d . . .
C5 C 0.58581(18) 0.76911(12) 0.38625(10) 0.0142(4) Uani 1 1 d . . .
H5 H 0.5895 0.7521 0.4340 0.017 Uiso 1 1 calc R . .
C6 C 0.67599(18) 0.81981(12) 0.36287(10) 0.0144(4) Uani 1 1 d . . .
C7 C 0.39748(18) 0.61115(12) 0.33320(10) 0.0134(4) Uani 1 1 d . . .
C8 C 0.30051(18) 0.56055(12) 0.34491(10) 0.0147(4) Uani 1 1 d . . .
H8 H 0.2977 0.5099 0.3228 0.018 Uiso 1 1 calc R . .
C9 C 0.20670(18) 0.58248(12) 0.38866(10) 0.0151(4) Uani 1 1 d . . .
C10 C 0.22363(19) 0.65368(12) 0.42620(10) 0.0159(4) Uani 1 1 d . . .
H10 H 0.1673 0.6673 0.4610 0.019 Uiso 1 1 calc R . .
C11 C 0.31977(18) 0.70444(12) 0.41402(10) 0.0144(4) Uani 1 1 d . . .
C12 C 0.09535(19) 0.53329(13) 0.39559(10) 0.0161(4) Uani 1 1 d . . .
C13 C 0.0949(2) 0.45342(13) 0.37524(11) 0.0202(4) Uani 1 1 d . . .
H13 H 0.1664 0.4306 0.3566 0.024 Uiso 1 1 calc R . .
C14 C -0.0098(2) 0.40741(14) 0.38219(12) 0.0247(5) Uani 1 1 d . . .
H14 H -0.0088 0.3530 0.3691 0.030 Uiso 1 1 calc R . .
C15 C -0.1156(2) 0.44002(14) 0.40803(11) 0.0225(5) Uani 1 1 d . . .
H15 H -0.1870 0.4082 0.4124 0.027 Uiso 1 1 calc R . .
C16 C -0.1166(2) 0.51936(14) 0.42754(11) 0.0210(5) Uani 1 1 d . . .
H16 H -0.1891 0.5420 0.4452 0.025 Uiso 1 1 calc R . .
C17 C -0.0122(2) 0.56586(13) 0.42138(11) 0.0191(4) Uani 1 1 d . . .
H17 H -0.0137 0.6202 0.4348 0.023 Uiso 1 1 calc R . .
C18 C 0.77988(19) 0.84163(12) 0.41321(11) 0.0165(4) Uani 1 1 d . . .
C19 C 0.7535(2) 0.87579(14) 0.47849(12) 0.0235(5) Uani 1 1 d D A .
H19 H 0.6695 0.8861 0.4890 0.028 Uiso 0.187(5) 1 calc DR A 1
C20 C 0.8471(2) 0.89480(16) 0.52801(13) 0.0320(6) Uani 1 1 d D A .
H20 H 0.8275 0.9187 0.5714 0.038 Uiso 1 1 calc R . .
C21 C 0.9666(3) 0.87946(17) 0.51476(14) 0.0364(6) Uani 1 1 d D A .
H21 H 1.0304 0.8933 0.5484 0.044 Uiso 1 1 calc R A .
C22 C 0.9946(2) 0.84373(16) 0.45228(16) 0.0369(6) Uani 1 1 d . A .
H22 H 1.0782 0.8317 0.4441 0.044 Uiso 1 1 calc R . .
C23 C 0.9027(2) 0.82441(14) 0.39989(13) 0.0262(5) Uani 1 1 d . . .
H23 H 0.9239 0.8001 0.3563 0.031 Uiso 0.813(5) 1 calc DR A 2
C24 C 0.9390(3) 0.78321(19) 0.33554(15) 0.0266(7) Uani 0.813(5) 1 d P A 1
H24A H 0.8834 0.7383 0.3258 0.040 Uiso 0.813(5) 1 calc PR A 1
H24B H 1.0237 0.7637 0.3424 0.040 Uiso 0.813(5) 1 calc PR A 1
H24C H 0.9340 0.8202 0.2957 0.040 Uiso 0.813(5) 1 calc PR A 1
C24A C 0.6320(7) 0.8761(8) 0.5059(5) 0.0266(7) Uani 0.187(5) 1 d PD A 2
H24D H 0.6098 0.8220 0.5196 0.040 Uiso 0.187(5) 1 calc PR A 2
H24E H 0.5724 0.8954 0.4695 0.040 Uiso 0.187(5) 1 calc PR A 2
H24F H 0.6311 0.9110 0.5472 0.040 Uiso 0.187(5) 1 calc PR A 2
C25 C 0.56211(18) 0.84435(12) 0.17071(10) 0.0145(4) Uani 1 1 d . . .
C26 C 0.46839(19) 0.89467(12) 0.14586(11) 0.0168(4) Uani 1 1 d . . .
H26 H 0.4077 0.9117 0.1770 0.020 Uiso 1 1 calc R . .
C27 C 0.4620(2) 0.92062(13) 0.07596(11) 0.0201(5) Uani 1 1 d . . .
H27 H 0.3977 0.9553 0.0598 0.024 Uiso 1 1 calc R . .
C28 C 0.5499(2) 0.89553(13) 0.03026(11) 0.0209(5) Uani 1 1 d . . .
H28 H 0.5465 0.9132 -0.0173 0.025 Uiso 1 1 calc R . .
C29 C 0.6427(2) 0.84462(13) 0.05432(11) 0.0206(5) Uani 1 1 d . . .
H29 H 0.7025 0.8276 0.0227 0.025 Uiso 1 1 calc R . .
C30 C 0.65058(19) 0.81766(12) 0.12409(11) 0.0174(4) Uani 1 1 d . . .
C31 C 0.7513(2) 0.76141(14) 0.14836(12) 0.0238(5) Uani 1 1 d . . .
H31A H 0.8009 0.7475 0.1084 0.036 Uiso 1 1 calc R . .
H31B H 0.7148 0.7131 0.1673 0.036 Uiso 1 1 calc R . .
H31C H 0.8037 0.7869 0.1852 0.036 Uiso 1 1 calc R . .
C32 C 0.49782(18) 0.58481(12) 0.28790(10) 0.0140(4) Uani 1 1 d . . .
C33 C 0.62202(19) 0.59273(12) 0.30889(11) 0.0159(4) Uani 1 1 d . . .
H33 H 0.6448 0.6205 0.3511 0.019 Uiso 1 1 calc R . .
C34 C 0.71207(19) 0.56041(13) 0.26862(11) 0.0176(4) Uani 1 1 d . . .
H34 H 0.7965 0.5663 0.2830 0.021 Uiso 1 1 calc R . .
C35 C 0.6791(2) 0.51923(13) 0.20684(11) 0.0194(4) Uani 1 1 d . . .
H35 H 0.7410 0.4968 0.1793 0.023 Uiso 1 1 calc R . .
C36 C 0.5566(2) 0.51110(13) 0.18581(11) 0.0195(4) Uani 1 1 d . . .
H36 H 0.5343 0.4830 0.1437 0.023 Uiso 1 1 calc R . .
C37 C 0.46558(19) 0.54372(12) 0.22588(11) 0.0160(4) Uani 1 1 d . . .
H37 H 0.3813 0.5381 0.2110 0.019 Uiso 1 1 calc R . .
C38 C 0.33254(18) 0.77961(12) 0.45506(11) 0.0155(4) Uani 1 1 d . . .
C39 C 0.3424(2) 0.77396(13) 0.52802(11) 0.0214(5) Uani 1 1 d . . .
H39 H 0.3476 0.7231 0.5497 0.026 Uiso 1 1 calc R . .
C40 C 0.3447(2) 0.84167(14) 0.56967(12) 0.0280(5) Uani 1 1 d . . .
H40 H 0.3530 0.8372 0.6196 0.034 Uiso 1 1 calc R . .
C41 C 0.3349(2) 0.91586(14) 0.53844(12) 0.0283(5) Uani 1 1 d . . .
H41 H 0.3339 0.9623 0.5668 0.034 Uiso 1 1 calc R . .
C42 C 0.3267(2) 0.92183(14) 0.46587(12) 0.0270(5) Uani 1 1 d . . .
H42 H 0.3216 0.9728 0.4445 0.032 Uiso 1 1 calc R . .
C43 C 0.3256(2) 0.85439(13) 0.42364(11) 0.0215(5) Uani 1 1 d . . .
H43 H 0.3203 0.8592 0.3737 0.026 Uiso 1 1 calc R . .
O1G O 0.79413(16) 1.17570(10) 0.26995(9) 0.0316(4) Uani 1 1 d . . .
H1G H 0.8136 1.1295 0.2828 0.047 Uiso 1 1 calc R . .
C1G C 0.8669(3) 1.23038(18) 0.30792(16) 0.0415(7) Uani 1 1 d . . .
H1G1 H 0.8382 1.2843 0.2968 0.062 Uiso 1 1 calc R . .
H1G2 H 0.9528 1.2248 0.2951 0.062 Uiso 1 1 calc R . .
H1G3 H 0.8610 1.2205 0.3585 0.062 Uiso 1 1 calc R . .
O1H O 0.85960(14) 1.02568(10) 0.31489(9) 0.0284(4) Uani 1 1 d . . .
H1H H 0.8220 0.9828 0.3068 0.043 Uiso 1 1 calc R . .
C1H C 0.9875(2) 1.01216(16) 0.31489(14) 0.0308(6) Uani 1 1 d . . .
H1H1 H 1.0309 1.0632 0.3154 0.046 Uiso 1 1 calc R . .
H1H2 H 1.0069 0.9824 0.2724 0.046 Uiso 1 1 calc R . .
H1H3 H 1.0137 0.9815 0.3569 0.046 Uiso 1 1 calc R . .

loop_
_atom_site_aniso_label
_atom_site_aniso_U_11
_atom_site_aniso_U_22
_atom_site_aniso_U_33
_atom_site_aniso_U_23
_atom_site_aniso_U_13
_atom_site_aniso_U_12
O1 0.0216(7) 0.0127(7) 0.0173(7) 0.0018(6) 0.0022(6) -0.0036(6)
N1 0.0156(8) 0.0098(8) 0.0130(8) 0.0010(6) 0.0005(6) -0.0002(6)
C1 0.0166(10) 0.0089(10) 0.0160(10) -0.0012(7) 0.0029(8) 0.0015(7)
C2 0.0196(10) 0.0098(10) 0.0133(9) 0.0005(7) 0.0010(8) 0.0027(8)
C3 0.0159(10) 0.0087(9) 0.0155(9) -0.0023(7) -0.0001(7) 0.0014(7)
C4 0.0162(10) 0.0075(9) 0.0171(10) 0.0010(7) 0.0034(7) 0.0000(7)
C5 0.0203(10) 0.0113(10) 0.0112(9) 0.0009(7) 0.0016(7) 0.0034(8)
C6 0.0173(10) 0.0109(10) 0.0149(9) -0.0008(8) 0.0017(8) 0.0029(8)
C7 0.0177(10) 0.0099(10) 0.0122(9) 0.0016(7) -0.0015(7) 0.0020(7)
C8 0.0205(10) 0.0097(10) 0.0138(9) 0.0005(7) -0.0003(8) 0.0006(8)
C9 0.0192(10) 0.0124(10) 0.0136(9) 0.0037(8) -0.0011(8) 0.0011(8)
C10 0.0196(10) 0.0131(10) 0.0152(10) 0.0009(8) 0.0029(8) 0.0012(8)
C11 0.0167(10) 0.0119(10) 0.0145(9) 0.0019(8) 0.0006(8) 0.0027(8)
C12 0.0196(10) 0.0152(11) 0.0134(9) 0.0023(8) -0.0010(8) -0.0015(8)
C13 0.0207(11) 0.0166(11) 0.0237(11) -0.0014(9) 0.0037(8) -0.0023(8)
C14 0.0301(12) 0.0160(11) 0.0280(12) -0.0026(9) 0.0017(9) -0.0055(9)
C15 0.0204(11) 0.0257(12) 0.0215(11) 0.0033(9) 0.0002(8) -0.0079(9)
C16 0.0177(10) 0.0246(12) 0.0208(11) 0.0037(9) 0.0012(8) 0.0007(9)
C17 0.0239(11) 0.0154(11) 0.0177(10) 0.0012(8) -0.0005(8) 0.0007(8)
C18 0.0204(10) 0.0105(10) 0.0184(10) 0.0042(8) -0.0007(8) -0.0013(8)
C19 0.0285(12) 0.0222(12) 0.0196(11) -0.0007(9) -0.0014(9) -0.0076(9)
C20 0.0394(14) 0.0304(14) 0.0252(12) 0.0008(10) -0.0085(10) -0.0102(11)
C21 0.0391(15) 0.0332(15) 0.0351(14) 0.0065(12) -0.0170(11) -0.0043(12)
C22 0.0172(12) 0.0309(15) 0.0621(18) 0.0102(13) -0.0036(11) 0.0024(10)
C23 0.0226(11) 0.0208(12) 0.0355(13) 0.0036(10) 0.0040(10) 0.0012(9)
C24 0.0258(14) 0.0303(16) 0.0237(14) -0.0006(12) 0.0007(11) 0.0083(12)
C24A 0.0258(14) 0.0303(16) 0.0237(14) -0.0006(12) 0.0007(11) 0.0083(12)
C25 0.0199(10) 0.0085(10) 0.0150(10) -0.0016(7) -0.0004(8) -0.0044(7)
C26 0.0227(11) 0.0105(10) 0.0172(10) -0.0016(8) -0.0003(8) -0.0044(8)
C27 0.0271(11) 0.0119(11) 0.0208(11) 0.0035(8) -0.0050(9) -0.0037(8)
C28 0.0306(12) 0.0188(11) 0.0132(9) 0.0020(8) -0.0015(8) -0.0091(9)
C29 0.0271(11) 0.0194(11) 0.0157(10) -0.0032(8) 0.0051(8) -0.0063(9)
C30 0.0236(11) 0.0124(10) 0.0161(10) -0.0023(8) 0.0007(8) -0.0040(8)
C31 0.0296(12) 0.0216(12) 0.0206(11) -0.0023(9) 0.0051(9) 0.0033(9)
C32 0.0201(10) 0.0068(9) 0.0152(9) 0.0030(7) 0.0025(8) 0.0005(7)
C33 0.0210(10) 0.0109(10) 0.0158(9) 0.0006(8) 0.0001(8) 0.0005(8)
C34 0.0177(10) 0.0145(11) 0.0208(10) 0.0027(8) 0.0004(8) 0.0014(8)
C35 0.0213(11) 0.0173(11) 0.0201(10) -0.0007(8) 0.0065(8) 0.0035(8)
C36 0.0257(11) 0.0179(11) 0.0150(10) -0.0026(8) 0.0013(8) 0.0007(9)
C37 0.0188(10) 0.0121(10) 0.0172(10) 0.0012(8) 0.0004(8) 0.0001(8)
C38 0.0154(10) 0.0123(10) 0.0192(10) -0.0014(8) 0.0046(8) 0.0004(8)
C39 0.0323(12) 0.0125(11) 0.0196(11) 0.0013(8) 0.0046(9) 0.0026(9)
C40 0.0477(15) 0.0187(12) 0.0180(11) -0.0013(9) 0.0037(10) 0.0018(10)
C41 0.0483(15) 0.0137(11) 0.0235(12) -0.0057(9) 0.0083(10) -0.0016(10)
C42 0.0469(15) 0.0115(11) 0.0235(11) 0.0024(9) 0.0097(10) 0.0032(10)
C43 0.0322(12) 0.0148(11) 0.0178(10) 0.0017(8) 0.0060(9) 0.0028(9)
O1G 0.0362(10) 0.0209(9) 0.0367(10) -0.0047(7) -0.0076(8) -0.0021(7)
C1G 0.0487(17) 0.0331(16) 0.0421(16) -0.0036(12) -0.0046(13) -0.0119(13)
O1H 0.0241(8) 0.0171(8) 0.0438(10) -0.0057(7) -0.0002(7) -0.0049(6)
C1H 0.0293(13) 0.0263(13) 0.0363(13) -0.0027(11) -0.0060(10) -0.0054(10)

loop_
_atom_type_symbol
_atom_type_description
_atom_type_scat_dispersion_real
_atom_type_scat_dispersion_imag
_atom_type_scat_source
C C 0.0033 0.0016 'International Tables Vol C Tables 4.2.6.8 and 6.1.1.4'
H H 0.0000 0.0000 'International Tables Vol C Tables 4.2.6.8 and 6.1.1.4'
N N 0.0061 0.0033 'International Tables Vol C Tables 4.2.6.8 and 6.1.1.4'
O O 0.0106 0.0060 'International Tables Vol C Tables 4.2.6.8 and 6.1.1.4'

loop_
_geom_angle_atom_site_label_1
_geom_angle_atom_site_label_2
_geom_angle_atom_site_label_3
_geom_angle
C11 N1 C7 120.00(17)
C11 N1 C4 120.47(16)
C7 N1 C4 119.37(16)
O1 C1 C2 120.19(18)
O1 C1 C6 123.10(18)
C2 C1 C6 116.71(18)
C3 C2 C1 121.40(18)
C3 C2 C25 120.02(18)
C1 C2 C25 118.59(17)
C2 C3 C4 119.61(18)
C2 C3 H3 120.2
C4 C3 H3 120.2
C5 C4 C3 121.03(18)
C5 C4 N1 120.60(17)
C3 C4 N1 118.21(17)
C4 C5 C6 121.02(18)
C4 C5 H5 119.5
C6 C5 H5 119.5
C5 C6 C1 120.13(18)
C5 C6 C18 118.16(17)
C1 C6 C18 121.70(18)
N1 C7 C8 120.14(18)
N1 C7 C32 120.17(17)
C8 C7 C32 119.67(18)
C7 C8 C9 121.16(19)
C7 C8 H8 119.4
C9 C8 H8 119.4
C8 C9 C10 116.52(18)
C8 C9 C12 121.99(19)
C10 C9 C12 121.49(18)
C11 C10 C9 121.83(18)
C11 C10 H10 119.1
C9 C10 H10 119.1
N1 C11 C10 119.49(18)
N1 C11 C38 121.03(17)
C10 C11 C38 119.47(17)
C13 C12 C17 118.74(19)
C13 C12 C9 120.41(19)
C17 C12 C9 120.84(19)
C14 C13 C12 120.2(2)
C14 C13 H13 119.9
C12 C13 H13 119.9
C15 C14 C13 120.7(2)
C15 C14 H14 119.6
C13 C14 H14 119.6
C14 C15 C16 119.6(2)
C14 C15 H15 120.2
C16 C15 H15 120.2
C15 C16 C17 120.2(2)
C15 C16 H16 119.9
C17 C16 H16 119.9
C16 C17 C12 120.5(2)
C16 C17 H17 119.7
C12 C17 H17 119.7
C23 C18 C19 118.6(2)
C23 C18 C6 122.22(19)
C19 C18 C6 119.04(19)
C20 C19 C18 121.1(2)
C20 C19 C24A 114.2(4)
C18 C19 C24A 123.1(4)
C21 C20 C19 120.4(2)
C21 C20 H20 119.8
C19 C20 H20 119.8
C20 C21 C22 119.7(2)
C20 C21 H21 120.2
C22 C21 H21 120.2
C21 C22 C23 121.9(2)
C21 C22 H22 119.1
C23 C22 H22 119.1
C18 C23 C22 118.3(2)
C18 C23 C24 122.8(2)
C22 C23 C24 118.9(2)
C23 C24 H24A 109.5
C23 C24 H24B 109.5
C23 C24 H24C 109.5
C19 C24A H24D 109.5
C19 C24A H24E 109.5
H24D C24A H24E 109.5
C19 C24A H24F 109.5
H24D C24A H24F 109.5
H24E C24A H24F 109.5
C26 C25 C30 119.47(18)
C26 C25 C2 120.38(18)
C30 C25 C2 120.15(18)
C25 C26 C27 121.1(2)
C25 C26 H26 119.5
C27 C26 H26 119.5
C28 C27 C26 119.6(2)
C28 C27 H27 120.2
C26 C27 H27 120.2
C29 C28 C27 119.70(19)
C29 C28 H28 120.2
C27 C28 H28 120.2
C28 C29 C30 121.6(2)
C28 C29 H29 119.2
C30 C29 H29 119.2
C29 C30 C25 118.5(2)
C29 C30 C31 120.35(19)
C25 C30 C31 121.12(18)
C30 C31 H31A 109.5
C30 C31 H31B 109.5
H31A C31 H31B 109.5
C30 C31 H31C 109.5
H31A C31 H31C 109.5
H31B C31 H31C 109.5
C37 C32 C33 119.27(18)
C37 C32 C7 118.24(18)
C33 C32 C7 122.16(18)
C34 C33 C32 120.38(19)
C34 C33 H33 119.8
C32 C33 H33 119.8
C33 C34 C35 120.02(19)
C33 C34 H34 120.0
C35 C34 H34 120.0
C36 C35 C34 119.92(19)
C36 C35 H35 120.0
C34 C35 H35 120.0
C35 C36 C37 120.37(19)
C35 C36 H36 119.8
C37 C36 H36 119.8
C36 C37 C32 120.05(19)
C36 C37 H37 120.0
C32 C37 H37 120.0
C39 C38 C43 119.29(19)
C39 C38 C11 117.69(18)
C43 C38 C11 122.84(18)
C38 C39 C40 120.7(2)
C38 C39 H39 119.6
C40 C39 H39 119.6
C41 C40 C39 119.9(2)
C41 C40 H40 120.0
C39 C40 H40 120.0
C42 C41 C40 119.5(2)
C42 C41 H41 120.2
C40 C41 H41 120.2
C41 C42 C43 121.0(2)
C41 C42 H42 119.5
C43 C42 H42 119.5
C42 C43 C38 119.5(2)
C42 C43 H43 120.2
C38 C43 H43 120.2
C1G O1G H1G 109.5
O1G C1G H1G1 109.5
O1G C1G H1G2 109.5
H1G1 C1G H1G2 109.5
O1G C1G H1G3 109.5
H1G1 C1G H1G3 109.5
H1G2 C1G H1G3 109.5
C1H O1H H1H 109.5
O1H C1H H1H1 109.5
O1H C1H H1H2 109.5
H1H1 C1H H1H2 109.5
O1H C1H H1H3 109.5
H1H1 C1H H1H3 109.5
H1H2 C1H H1H3 109.5

loop_
_geom_bond_atom_site_label_1
_geom_bond_atom_site_label_2
_geom_bond_distance
O1 C1 1.288(2)
N1 C11 1.372(3)
N1 C7 1.374(3)
N1 C4 1.460(2)
C1 C2 1.437(3)
C1 C6 1.439(3)
C2 C3 1.386(3)
C2 C25 1.493(3)
C3 C4 1.390(3)
C3 H3 0.9500
C4 C5 1.377(3)
C5 C6 1.388(3)
C5 H5 0.9500
C6 C18 1.490(3)
C7 C8 1.382(3)
C7 C32 1.488(3)
C8 C9 1.395(3)
C8 H8 0.9500
C9 C10 1.402(3)
C9 C12 1.478(3)
C10 C11 1.378(3)
C10 H10 0.9500
C11 C38 1.489(3)
C12 C13 1.399(3)
C12 C17 1.401(3)
C13 C14 1.388(3)
C13 H13 0.9500
C14 C15 1.385(3)
C14 H14 0.9500
C15 C16 1.386(3)
C15 H15 0.9500
C16 C17 1.388(3)
C16 H16 0.9500
C17 H17 0.9500
C18 C23 1.401(3)
C18 C19 1.407(3)
C19 C20 1.389(3)
C19 C24A 1.443(8)
C20 C21 1.360(4)
C20 H20 0.9500
C21 C22 1.376(4)
C21 H21 0.9500
C22 C23 1.414(4)
C22 H22 0.9500
C23 C24 1.474(4)
C24 H24A 0.9800
C24 H24B 0.9800
C24 H24C 0.9800
C24A H24D 0.9800
C24A H24E 0.9800
C24A H24F 0.9800
C25 C26 1.390(3)
C25 C30 1.411(3)
C26 C27 1.395(3)
C26 H26 0.9500
C27 C28 1.387(3)
C27 H27 0.9500
C28 C29 1.385(3)
C28 H28 0.9500
C29 C30 1.398(3)
C29 H29 0.9500
C30 C31 1.503(3)
C31 H31A 0.9800
C31 H31B 0.9800
C31 H31C 0.9800
C32 C37 1.395(3)
C32 C33 1.396(3)
C33 C34 1.382(3)
C33 H33 0.9500
C34 C35 1.394(3)
C34 H34 0.9500
C35 C36 1.379(3)
C35 H35 0.9500
C36 C37 1.389(3)
C36 H36 0.9500
C37 H37 0.9500
C38 C39 1.387(3)
C38 C43 1.393(3)
C39 C40 1.387(3)
C39 H39 0.9500
C40 C41 1.384(3)
C40 H40 0.9500
C41 C42 1.379(3)
C41 H41 0.9500
C42 C43 1.389(3)
C42 H42 0.9500
C43 H43 0.9500
O1G C1G 1.392(3)
O1G H1G 0.8400
C1G H1G1 0.9800
C1G H1G2 0.9800
C1G H1G3 0.9800
O1H C1H 1.409(3)
O1H H1H 0.8400
C1H H1H1 0.9800
C1H H1H2 0.9800
C1H H1H3 0.9800

loop_
_geom_hbond_atom_site_label_D
_geom_hbond_atom_site_label_H
_geom_hbond_atom_site_label_A
_geom_hbond_distance_DH
_geom_hbond_distance_HA
_geom_hbond_distance_DA
_geom_hbond_angle_DHA
_geom_hbond_site_symmetry_A
O1H H1H O1 0.84 1.78 2.600(2) 165.8 1
O1G H1G O1H 0.84 1.91 2.749(2) 178.2 1
C8 H8 O1 0.95 2.56 3.477(2) 161.9 2_645

loop_
_geom_torsion_atom_site_label_1
_geom_torsion_atom_site_label_2
_geom_torsion_atom_site_label_3
_geom_torsion_atom_site_label_4
_geom_torsion
O1 C1 C2 C3 -177.17(18)
C6 C1 C2 C3 2.8(3)
O1 C1 C2 C25 3.0(3)
C6 C1 C2 C25 -177.03(17)
C1 C2 C3 C4 -0.8(3)
C25 C2 C3 C4 179.00(18)
C2 C3 C4 C5 -0.4(3)
C2 C3 C4 N1 -175.82(17)
C11 N1 C4 C5 69.3(2)
C7 N1 C4 C5 -115.3(2)
C11 N1 C4 C3 -115.2(2)
C7 N1 C4 C3 60.1(2)
C3 C4 C5 C6 -0.6(3)
N1 C4 C5 C6 174.75(18)
C4 C5 C6 C1 2.7(3)
C4 C5 C6 C18 -176.35(18)
O1 C1 C6 C5 176.27(18)
C2 C1 C6 C5 -3.7(3)
O1 C1 C6 C18 -4.7(3)
C2 C1 C6 C18 175.32(18)
C11 N1 C7 C8 7.5(3)
C4 N1 C7 C8 -167.93(18)
C11 N1 C7 C32 -170.88(17)
C4 N1 C7 C32 13.7(3)
N1 C7 C8 C9 -0.2(3)
C32 C7 C8 C9 178.20(18)
C7 C8 C9 C10 -7.3(3)
C7 C8 C9 C12 172.98(18)
C8 C9 C10 C11 8.0(3)
C12 C9 C10 C11 -172.33(19)
C7 N1 C11 C10 -6.8(3)
C4 N1 C11 C10 168.50(18)
C7 N1 C11 C38 172.64(18)
C4 N1 C11 C38 -12.0(3)
C9 C10 C11 N1 -1.0(3)
C9 C10 C11 C38 179.46(19)
C8 C9 C12 C13 18.5(3)
C10 C9 C12 C13 -161.2(2)
C8 C9 C12 C17 -160.40(19)
C10 C9 C12 C17 19.9(3)
C17 C12 C13 C14 -1.4(3)
C9 C12 C13 C14 179.7(2)
C12 C13 C14 C15 1.2(3)
C13 C14 C15 C16 -0.4(3)
C14 C15 C16 C17 -0.1(3)
C15 C16 C17 C12 -0.1(3)
C13 C12 C17 C16 0.9(3)
C9 C12 C17 C16 179.79(19)
C5 C6 C18 C23 119.9(2)
C1 C6 C18 C23 -59.1(3)
C5 C6 C18 C19 -55.6(3)
C1 C6 C18 C19 125.4(2)
C23 C18 C19 C20 2.2(3)
C6 C18 C19 C20 177.9(2)
C23 C18 C19 C24A -162.5(6)
C6 C18 C19 C24A 13.3(7)
C18 C19 C20 C21 -1.1(4)
C24A C19 C20 C21 164.9(6)
C19 C20 C21 C22 -1.0(4)
C20 C21 C22 C23 2.0(4)
C19 C18 C23 C22 -1.3(3)
C6 C18 C23 C22 -176.8(2)
C19 C18 C23 C24 175.3(2)
C6 C18 C23 C24 -0.3(4)
C21 C22 C23 C18 -0.8(4)
C21 C22 C23 C24 -177.5(3)
C3 C2 C25 C26 69.8(3)
C1 C2 C25 C26 -110.4(2)
C3 C2 C25 C30 -110.5(2)
C1 C2 C25 C30 69.3(3)
C30 C25 C26 C27 -1.4(3)
C2 C25 C26 C27 178.28(19)
C25 C26 C27 C28 0.4(3)
C26 C27 C28 C29 0.4(3)
C27 C28 C29 C30 -0.1(3)
C28 C29 C30 C25 -0.9(3)
C28 C29 C30 C31 179.0(2)
C26 C25 C30 C29 1.6(3)
C2 C25 C30 C29 -178.07(18)
C26 C25 C30 C31 -178.28(19)
C2 C25 C30 C31 2.0(3)
N1 C7 C32 C37 -139.47(19)
C8 C7 C32 C37 42.2(3)
N1 C7 C32 C33 47.1(3)
C8 C7 C32 C33 -131.2(2)
C37 C32 C33 C34 0.2(3)
C7 C32 C33 C34 173.48(19)
C32 C33 C34 C35 -0.4(3)
C33 C34 C35 C36 0.3(3)
C34 C35 C36 C37 0.0(3)
C35 C36 C37 C32 -0.2(3)
C33 C32 C37 C36 0.1(3)
C7 C32 C37 C36 -173.46(19)
N1 C11 C38 C39 -122.1(2)
C10 C11 C38 C39 57.4(3)
N1 C11 C38 C43 62.9(3)
C10 C11 C38 C43 -117.6(2)
C43 C38 C39 C40 0.4(3)
C11 C38 C39 C40 -174.9(2)
C38 C39 C40 C41 1.2(4)
C39 C40 C41 C42 -2.0(4)
C40 C41 C42 C43 1.3(4)
C41 C42 C43 C38 0.3(4)
C39 C38 C43 C42 -1.1(3)
C11 C38 C43 C42 173.9(2)
